data_2017195
loop_
_publ_author_name
'Janczak, Jan'
'Perp\'etuo, Genivaldo Julio'

_publ_section_title
;
 Hydrogen-bonded network in the trichloroacetate salts of
 2-amino-5-chloropyridinium and 2-methyl-5-nitroanilinium monohydrate
;
_journal_coeditor_code SK3318
_journal_issue 7
_journal_name_full 'Acta Crystallographica Section C'
_journal_page_first o339
_journal_page_last o341
_journal_paper_doi 10.1107/S0108270109021490
_journal_volume 65
_journal_year 2009
_chemical_formula_iupac 'C5 H6 Cl N2 +, C2 Cl3 O2 -'
_chemical_formula_moiety 'C5 H6 Cl N2 +, C2 Cl3 O2 -'
_chemical_formula_sum 'C7 H6 Cl4 N2 O2'
_chemical_formula_weight 291.94
_chemical_name_systematic
;
2-amino-5-chloropyridinium trichloroacetate
;
_space_group_IT_number 9
_symmetry_cell_setting monoclinic
_symmetry_space_group_name_Hall 'C -2yc'
_symmetry_space_group_name_H-M 'C 1 c 1'
_atom_sites_solution_hydrogens geom
_atom_sites_solution_primary direct
_atom_sites_solution_secondary difmap
_audit_creation_method SHELXL-97
_cell_angle_alpha 90.00
_cell_angle_beta 94.360(10)
_cell_angle_gamma 90.00
_cell_formula_units_Z 4
_cell_length_a 5.6426(11)
_cell_length_b 17.512(3)
_cell_length_c 11.323(2)
_cell_measurement_reflns_used 1217
_cell_measurement_temperature 295(2)
_cell_measurement_theta_max 29.46
_cell_measurement_theta_min 2.94
_cell_volume 1115.6(4)
_computing_cell_refinement
;
CrysAlis RED
(Oxford Diffraction Poland, 2008)
;
_computing_data_collection
;
CrysAlis CCD (Oxford Diffraction Poland, 2008)
;
_computing_data_reduction
;
CrysAlis RED
(Oxford Diffraction Poland, 2008)
;
_computing_molecular_graphics
;
Diamond (Brandenburg & Putz, 2006)
;
_computing_publication_material 'SHELXL97 (Sheldrick, 2008)'
_computing_structure_refinement 'SHELXL97 (Sheldrick, 2008)'
_computing_structure_solution 'SHELXS97 (Sheldrick, 2008)'
_diffrn_ambient_temperature 295(2)
_diffrn_detector_area_resol_mean '1024x1024 with blocks 2x2'
_diffrn_measured_fraction_theta_full 0.999
_diffrn_measured_fraction_theta_max 0.950
_diffrn_measurement_device_type 'KUMA KM-4 diffractometer with CCD area detector'
_diffrn_measurement_method \w-scan
_diffrn_radiation_monochromator graphite
_diffrn_radiation_source 'fine-focus sealed tube'
_diffrn_radiation_type MoK\a
_diffrn_radiation_wavelength 0.71073
_diffrn_reflns_av_R_equivalents 0.0227
_diffrn_reflns_av_sigmaI/netI 0.0511
_diffrn_reflns_limit_h_max 7
_diffrn_reflns_limit_h_min -7
_diffrn_reflns_limit_k_max 23
_diffrn_reflns_limit_k_min -23
_diffrn_reflns_limit_l_max 15
_diffrn_reflns_limit_l_min -15
_diffrn_reflns_number 7423
_diffrn_reflns_theta_full 28.00
_diffrn_reflns_theta_max 29.46
_diffrn_reflns_theta_min 2.94
_exptl_absorpt_coefficient_mu 1.040
_exptl_absorpt_correction_T_max 0.8513
_exptl_absorpt_correction_T_min 0.7320
_exptl_absorpt_correction_type numerical
_exptl_absorpt_process_details
;
(CrysAlis RED; Oxford Diffraction Poland, 2008)
;
_exptl_crystal_colour colourless
_exptl_crystal_density_diffrn 1.738
_exptl_crystal_density_meas 1.73
_exptl_crystal_density_method flotation
_exptl_crystal_description paralellepiped
_exptl_crystal_F_000 584
_exptl_crystal_size_max 0.32
_exptl_crystal_size_mid 0.24
_exptl_crystal_size_min 0.16
_refine_diff_density_max 0.346
_refine_diff_density_min -0.197
_refine_ls_abs_structure_details 'Flack  (1983) , 1226 Friedel-pairs'
_refine_ls_abs_structure_Flack 0.10(5)
_refine_ls_extinction_method none
_refine_ls_goodness_of_fit_ref 1.001
_refine_ls_hydrogen_treatment mixed
_refine_ls_matrix_type full
_refine_ls_number_parameters 145
_refine_ls_number_reflns 2699
_refine_ls_number_restraints 2
_refine_ls_restrained_S_all 1.000
_refine_ls_R_factor_all 0.0522
_refine_ls_R_factor_gt 0.0289
_refine_ls_shift/su_max 0.000
_refine_ls_shift/su_mean 0.000
_refine_ls_structure_factor_coef Fsqd
_refine_ls_weighting_details 'calc w=1/[\s^2^(Fo^2^)+(0.0180P)^2^] where P=(Fo^2^+2Fc^2^)/3'
_refine_ls_weighting_scheme calc
_refine_ls_wR_factor_gt 0.0450
_refine_ls_wR_factor_ref 0.0473
_reflns_number_gt 1817
_reflns_number_total 2699
_reflns_threshold_expression I>2\s(I)
_cod_data_source_file sk3318.cif
_cod_data_source_block I
_cod_original_sg_symbol_H-M 'C c'
_cod_database_code 2017195
_cod_database_fobs_code 2017195

loop_
_symmetry_equiv_pos_as_xyz
'x, y, z'
'x, -y, z+1/2'
'x+1/2, y+1/2, z'
'x+1/2, -y+1/2, z+1/2'

loop_
_atom_site_type_symbol
_atom_site_label
_atom_site_fract_x
_atom_site_fract_y
_atom_site_fract_z
_atom_site_U_iso_or_equiv
_atom_site_adp_type
_atom_site_calc_flag
_atom_site_refinement_flags
_atom_site_occupancy
_atom_site_disorder_assembly
_atom_site_disorder_group
O O1 0.8197(3) 0.20645(8) 0.43104(13) 0.0379(3) Uani d . 1 . .
O O2 0.8956(3) 0.19674(9) 0.24250(14) 0.0538(4) Uani d . 1 . .
C C1 0.9029(3) 0.17544(12) 0.3453(2) 0.0331(5) Uani d . 1 . .
C C2 1.0399(3) 0.09901(11) 0.37160(19) 0.0332(5) Uani d . 1 . .
Cl Cl1 0.92493(11) 0.04745(4) 0.48701(6) 0.06049(19) Uani d . 1 . .
Cl Cl2 1.03526(11) 0.03988(4) 0.24724(6) 0.0648(2) Uani d . 1 . .
Cl Cl3 1.33706(11) 0.12339(4) 0.41361(7) 0.0659(2) Uani d . 1 . .
Cl Cl4 -0.03208(11) 0.40766(4) 0.55293(6) 0.0687(2) Uani d . 1 . .
C C3 0.3297(4) 0.33705(12) 0.46320(19) 0.0407(6) Uani d . 1 . .
H H3 0.3868 0.3284 0.5413 0.049 Uiso calc R 1 . .
N N1 0.4502(3) 0.31029(10) 0.37330(17) 0.0369(4) Uani d . 1 . .
H H1 0.564(5) 0.2805(14) 0.386(2) 0.055 Uiso d . 1 . .
C C4 0.3780(4) 0.31981(12) 0.25802(19) 0.0376(5) Uani d . 1 . .
C C5 0.1671(4) 0.36193(14) 0.2344(2) 0.0453(6) Uani d . 1 . .
H H5 0.1108 0.3713 0.1564 0.054 Uiso calc R 1 . .
C C6 0.0477(4) 0.38837(14) 0.3227(2) 0.0481(6) Uani d . 1 . .
H H6 -0.0921 0.4157 0.3056 0.058 Uiso calc R 1 . .
C C7 0.1287(4) 0.37587(13) 0.4395(2) 0.0414(6) Uani d . 1 . .
N N2 0.5010(4) 0.29059(13) 0.17702(18) 0.0526(5) Uani d D 1 . .
H H21 0.440(4) 0.2925(15) 0.1043(9) 0.063 Uiso d D 1 . .
H H22 0.620(3) 0.2601(11) 0.193(2) 0.063 Uiso d D 1 . .

loop_
_atom_site_aniso_label
_atom_site_aniso_U_11
_atom_site_aniso_U_22
_atom_site_aniso_U_33
_atom_site_aniso_U_12
_atom_site_aniso_U_13
_atom_site_aniso_U_23
O1 0.0441(8) 0.0385(8) 0.0302(8) 0.0071(7) -0.0030(7) -0.0036(7)
O2 0.0758(10) 0.0521(11) 0.0332(10) 0.0147(9) 0.0033(8) 0.0078(8)
C1 0.0285(12) 0.0388(13) 0.0310(13) -0.0031(10) -0.0041(10) -0.0007(11)
C2 0.0298(12) 0.0371(12) 0.0323(11) -0.0037(9) 0.0009(9) -0.0018(10)
Cl1 0.0725(4) 0.0495(4) 0.0617(4) 0.0052(3) 0.0196(3) 0.0202(3)
Cl2 0.0858(5) 0.0555(4) 0.0517(4) 0.0141(4) -0.0038(3) -0.0169(3)
Cl3 0.0343(3) 0.0683(5) 0.0923(5) -0.0045(3) -0.0133(3) 0.0067(4)
Cl4 0.0605(4) 0.0788(5) 0.0696(5) 0.0130(4) 0.0221(4) -0.0065(4)
C3 0.0520(15) 0.0392(13) 0.0313(13) -0.0043(12) 0.0045(11) 0.0008(10)
N1 0.0429(12) 0.0377(11) 0.0292(9) 0.0070(9) -0.0025(9) 0.0031(9)
C4 0.0462(14) 0.0342(13) 0.0306(13) -0.0039(11) -0.0076(11) 0.0038(10)
C5 0.0440(14) 0.0477(14) 0.0417(13) -0.0012(11) -0.0120(12) 0.0056(11)
C6 0.0337(14) 0.0486(14) 0.0608(17) 0.0041(12) -0.0035(12) 0.0092(13)
C7 0.0388(13) 0.0384(13) 0.0471(15) -0.0024(12) 0.0042(11) 0.0032(12)
N2 0.0636(15) 0.0665(15) 0.0269(11) 0.0182(12) -0.0024(11) 0.0028(11)

loop_
_atom_type_symbol
_atom_type_description
_atom_type_scat_dispersion_real
_atom_type_scat_dispersion_imag
_atom_type_scat_source
C C 0.0033 0.0016 'International Tables Vol C Tables 4.2.6.8 and 6.1.1.4'
H H 0.0000 0.0000 'International Tables Vol C Tables 4.2.6.8 and 6.1.1.4'
N N 0.0061 0.0033 'International Tables Vol C Tables 4.2.6.8 and 6.1.1.4'
O O 0.0106 0.0060 'International Tables Vol C Tables 4.2.6.8 and 6.1.1.4'
Cl Cl 0.1484 0.1585 'International Tables Vol C Tables 4.2.6.8 and 6.1.1.4'

loop_
_geom_angle_atom_site_label_1
_geom_angle_atom_site_label_2
_geom_angle_atom_site_label_3
_geom_angle_site_symmetry_1
_geom_angle_site_symmetry_3
_geom_angle
_geom_angle_publ_flag
O2 C1 O1 . . 128.9(2) ?
O2 C1 C2 . . 115.1(2) ?
O1 C1 C2 . . 116.0(2) ?
C1 C2 Cl2 . . 112.15(15) ?
C1 C2 Cl1 . . 112.20(15) ?
Cl2 C2 Cl1 . . 108.18(11) ?
C1 C2 Cl3 . . 106.91(14) ?
Cl2 C2 Cl3 . . 108.49(12) ?
Cl1 C2 Cl3 . . 108.80(12) ?
C7 C3 N1 . . 119.7(2) ?
C7 C3 H3 . . 120.2 ?
N1 C3 H3 . . 120.2 ?
C4 N1 C3 . . 123.7(2) ?
C4 N1 H1 . . 114.7(18) ?
C3 N1 H1 . . 120.9(18) ?
N2 C4 N1 . . 119.8(2) ?
N2 C4 C5 . . 124.2(2) ?
N1 C4 C5 . . 115.9(2) ?
C6 C5 C4 . . 120.6(2) ?
C6 C5 H5 . . 119.7 ?
C4 C5 H5 . . 119.7 ?
C5 C6 C7 . . 120.9(2) ?
C5 C6 H6 . . 119.5 ?
C7 C6 H6 . . 119.5 ?
C3 C7 C6 . . 119.2(2) ?
C3 C7 Cl4 . . 120.25(18) ?
C6 C7 Cl4 . . 120.54(18) ?
C4 N2 H21 . . 117.4(19) ?
C4 N2 H22 . . 122.8(16) ?
H21 N2 H22 . . 118(3) ?

loop_
_geom_bond_atom_site_label_1
_geom_bond_atom_site_label_2
_geom_bond_site_symmetry_2
_geom_bond_distance
_geom_bond_publ_flag
O1 C1 . 1.236(2) ?
O2 C1 . 1.220(2) ?
C1 C2 . 1.563(3) ?
C2 Cl2 . 1.746(2) ?
C2 Cl1 . 1.753(2) ?
C2 Cl3 . 1.761(2) ?
Cl4 C7 . 1.720(2) ?
C3 C7 . 1.332(3) ?
C3 N1 . 1.350(3) ?
C3 H3 . 0.9300 ?
N1 C4 . 1.348(3) ?
N1 H1 . 0.83(3) ?
C4 N2 . 1.297(3) ?
C4 C5 . 1.409(3) ?
C5 C6 . 1.330(3) ?
C5 H5 . 0.9300 ?
C6 C7 . 1.383(3) ?
C6 H6 . 0.9300 ?
N2 H21 . 0.87(2) ?
N2 H22 . 0.87(2) ?

loop_
_geom_hbond_atom_site_label_D
_geom_hbond_atom_site_label_H
_geom_hbond_atom_site_label_A
_geom_hbond_site_symmetry_A
_geom_hbond_distance_DH
_geom_hbond_distance_HA
_geom_hbond_distance_DA
_geom_hbond_angle_DHA
N1 H1 O1 . 0.83(2) 1.98(2) 2.806(3) 174(2)
N2 H21 O1 4_454 0.87(2) 2.030(10) 2.893(3) 176(3)
N2 H22 O2 . 0.87(2) 1.96(2) 2.821(3) 175(2)

loop_
_cod_related_entry_id
_cod_related_entry_database
_cod_related_entry_code
1 ChemSpider 30654172
